data_1537229
loop_
_publ_author_name
'Lam, R.'
'Mar, A.'

_publ_section_title
;
 The metallic Zintl phase Ba3 Sn4 As6
;
_journal_name_full 'Solid State Sciences'
_journal_page_first 503
_journal_page_last 512
_journal_volume 3
_journal_year 2001
_chemical_formula_sum 'As6 Ba3 Sn4'
_chemical_name_systematic 'Ba3 Sn4 As6'
_space_group_IT_number 14
_symmetry_space_group_name_Hall '-P 2yn'
_symmetry_space_group_name_H-M 'P 1 21/n 1'
_cell_angle_alpha 90
_cell_angle_beta 90.053
_cell_angle_gamma 90
_cell_formula_units_Z 4
_cell_length_a 8.6374
_cell_length_b 18.3536
_cell_length_c 9.7209
_cell_volume 1541.028
_citation_journal_id_ASTM SSSCFJ
_cod_data_source_file Lam_SSSCFJ_2001_61.cif
_cod_data_source_block As6Ba3Sn4
_cod_original_sg_symbol_Hall '-P 2ybc (x-z,y,z)'
_cod_database_code 1537229

loop_
_symmetry_equiv_pos_as_xyz
x,y,z
-x+1/2,y+1/2,-z+1/2
-x,-y,-z
x-1/2,-y-1/2,z-1/2

loop_
_atom_site_label
_atom_site_type_symbol
_atom_site_fract_x
_atom_site_fract_y
_atom_site_fract_z
_atom_site_occupancy
_atom_site_U_iso_or_equiv
Ba2 Ba 0.62591 0.28756 0.44216 0.865 0.0
Sn4 Sn 0.8841 0.36023 0.15112 1 0.0
Ba3 Ba 0.1216 0.54293 0.23888 1 0.0
Sn2 Sn 0.61 0.3746 0.4996 0.128 0.0
As2 As 0.6295 0.0985 0.50221 1 0.0
As5 As 0.3746 0.22145 0.20678 1 0.0
Sn1 Sn 0.12111 0.37444 0.50562 0.848 0.0
As6 As 0.8755 0.22202 0.20312 1 0.0
As1 As 0.1242 0.11086 0.50179 1 0.0
Ba4 Ba 0.6275 0.54611 0.24799 1 0.0
Sn3 Sn 0.3666 0.35998 0.15578 1 0.0
Sn6 Sn 0.6088 0.2372 0.3518 0.128 0.0
Sn5 Sn 0.1223 0.23721 0.36173 0.848 0.0
As4 As 0.8713 0.43207 0.37967 1 0.0
Ba1 Ba 0.1112 0.2893 0.4384 0.115 0.0
As3 As 0.3773 0.43476 0.38189 1 0.0
